data_7215007
loop_
_publ_author_name
'Zou, Chao'
'Xie, Ming-Hua'
'Kong, Guo-Qiang'
'Wu, Chuan-De'

_publ_section_title
;
 Five porphyrin-core-dependent metal--organic frameworks and
 framework-dependent fluorescent properties
;
_journal_issue 14
_journal_name_full CrystEngComm
_journal_page_first 4850
_journal_paper_doi 10.1039/c2ce25357g
_journal_volume 14
_journal_year 2012
_chemical_formula_sum 'C48 H28 N4 O11 Pb2 V'
_chemical_formula_weight 1302.06
_chemical_name_systematic
;
?
;
_space_group_IT_number 2
_symmetry_cell_setting triclinic
_symmetry_space_group_name_Hall '-P 1'
_symmetry_space_group_name_H-M 'P -1'
_atom_sites_solution_hydrogens geom
_atom_sites_solution_primary direct
_atom_sites_solution_secondary difmap
_audit_creation_method SHELXL-97
_cell_angle_alpha 100.295(12)
_cell_angle_beta 90.639(13)
_cell_angle_gamma 107.891(15)
_cell_formula_units_Z 1
_cell_length_a 8.2432(15)
_cell_length_b 11.5390(18)
_cell_length_c 16.397(2)
_cell_measurement_reflns_used 8547
_cell_measurement_temperature 293(2)
_cell_measurement_theta_max 63.69
_cell_measurement_theta_min 5.65
_cell_volume 1456.7(4)
_computing_cell_refinement 'CrysAlisPro (Oxford Diffraction Ltd., 2010)'
_computing_data_collection 'CrysAlisPro (Oxford Diffraction Ltd., 2010)'
_computing_data_reduction 'CrysAlisPro (Oxford Diffraction Ltd., 2010)'
_computing_structure_refinement 'SHELXL-97 (Sheldrick, 1997)'
_computing_structure_solution 'SHELXS-97 (Sheldrick, 1990)'
_diffrn_ambient_temperature 293(2)
_diffrn_detector_area_resol_mean 10.3592
_diffrn_measured_fraction_theta_full 0.964
_diffrn_measured_fraction_theta_max 0.964
_diffrn_measurement_device_type 'Xcalibur, Atlas, Gemini ultra'
_diffrn_measurement_method '\w scans'
_diffrn_radiation_monochromator graphite
_diffrn_radiation_source 'fine-focus sealed tube'
_diffrn_radiation_type CuK\a
_diffrn_radiation_wavelength 1.54178
_diffrn_reflns_av_R_equivalents 0.0890
_diffrn_reflns_av_sigmaI/netI 0.1191
_diffrn_reflns_limit_h_max 9
_diffrn_reflns_limit_h_min -9
_diffrn_reflns_limit_k_max 11
_diffrn_reflns_limit_k_min -13
_diffrn_reflns_limit_l_max 16
_diffrn_reflns_limit_l_min -19
_diffrn_reflns_number 8547
_diffrn_reflns_theta_full 63.69
_diffrn_reflns_theta_max 63.69
_diffrn_reflns_theta_min 5.65
_diffrn_standards_interval_count none
_diffrn_standards_interval_time none
_diffrn_standards_number none
_exptl_absorpt_coefficient_mu 12.801
_exptl_absorpt_correction_T_max 0.408
_exptl_absorpt_correction_T_min 0.198
_exptl_absorpt_correction_type empirical
_exptl_absorpt_process_details CrysAlisPro
_exptl_crystal_colour brown
_exptl_crystal_density_diffrn 1.484
_exptl_crystal_density_method 'not measured'
_exptl_crystal_description block
_exptl_crystal_F_000 619
_exptl_crystal_size_max 0.27
_exptl_crystal_size_mid 0.12
_exptl_crystal_size_min 0.07
_platon_squeeze_details
;
;
_refine_diff_density_max 2.199
_refine_diff_density_min -1.052
_refine_diff_density_rms 0.196
_refine_ls_extinction_method none
_refine_ls_goodness_of_fit_ref 1.006
_refine_ls_hydrogen_treatment constr
_refine_ls_matrix_type full
_refine_ls_number_parameters 307
_refine_ls_number_reflns 4633
_refine_ls_number_restraints 0
_refine_ls_restrained_S_all 1.006
_refine_ls_R_factor_all 0.1097
_refine_ls_R_factor_gt 0.0898
_refine_ls_shift/su_max 0.000
_refine_ls_shift/su_mean 0.000
_refine_ls_structure_factor_coef Fsqd
_refine_ls_weighting_details 'calc w=1/[\s^2^(Fo^2^)+(0.0653P)^2^+6.1170P] where P=(Fo^2^+2Fc^2^)/3'
_refine_ls_weighting_scheme calc
_refine_ls_wR_factor_gt 0.2043
_refine_ls_wR_factor_ref 0.2161
_reflns_number_gt 3063
_reflns_number_total 4633
_reflns_threshold_expression >2sigma(I)
_cod_data_source_file c2ce25357g.txt
_cod_data_source_block New5
_cod_original_sg_symbol_H-M P-1
_cod_database_code 7215007

loop_
_symmetry_equiv_pos_as_xyz
'x, y, z'
'-x, -y, -z'

loop_
_atom_site_label
_atom_site_type_symbol
_atom_site_fract_x
_atom_site_fract_y
_atom_site_fract_z
_atom_site_U_iso_or_equiv
_atom_site_adp_type
_atom_site_occupancy
_atom_site_symmetry_multiplicity
_atom_site_calc_flag
_atom_site_refinement_flags
Pb1 Pb 2.21340(9) 0.43080(6) 0.99981(4) 0.0964(3) Uani 1 1 d .
V1 V 0.9814(10) 0.0372(6) 0.5106(5) 0.107(3) Uani 0.50 1 d P
O1 O 2.0637(19) 0.2813(14) 0.8674(9) 0.129(5) Uani 1 1 d .
O2 O 1.9174(16) 0.3846(11) 0.9402(8) 0.104(3) Uani 1 1 d .
O3 O 0.4583(16) -0.5215(11) 0.9005(8) 0.103(3) Uani 1 1 d .
O4 O 0.2765(18) -0.4161(12) 0.9079(8) 0.113(4) Uani 1 1 d .
O5 O 0.944(3) 0.152(2) 0.5526(17) 0.113(7) Uani 0.50 1 d P
O6 O 2.308(4) 0.211(4) 0.9952(16) 0.256(14) Uani 1 1 d .
N1 N 1.0511(18) -0.0341(11) 0.6126(8) 0.090(3) Uani 1 1 d .
N2 N 0.7512(17) -0.1028(12) 0.5020(8) 0.092(3) Uani 1 1 d .
C1 C 1.931(3) 0.3119(19) 0.8794(12) 0.104(5) Uani 1 1 d .
C2 C 1.783(2) 0.2460(14) 0.8172(10) 0.088(4) Uani 1 1 d .
C3 C 1.793(2) 0.1706(16) 0.7442(12) 0.100(5) Uani 1 1 d .
H3A H 1.8951 0.1541 0.7331 0.121 Uiso 1 1 calc R
C4 C 1.655(3) 0.1188(16) 0.6871(10) 0.100(5) Uani 1 1 d .
H4A H 1.6660 0.0678 0.6382 0.120 Uiso 1 1 calc R
C5 C 1.503(2) 0.1392(15) 0.6992(10) 0.090(4) Uani 1 1 d .
C6 C 1.485(2) 0.2142(16) 0.7764(11) 0.100(5) Uani 1 1 d .
H6A H 1.3823 0.2291 0.7871 0.121 Uiso 1 1 calc R
C7 C 1.619(3) 0.2627(15) 0.8330(12) 0.104(5) Uani 1 1 d .
H7A H 1.6056 0.3082 0.8838 0.125 Uiso 1 1 calc R
C8 C 1.355(2) 0.0902(15) 0.6368(10) 0.094(4) Uani 1 1 d .
C9 C 1.202(2) 0.0097(15) 0.6593(10) 0.094(4) Uani 1 1 d .
C10 C 1.188(2) -0.0418(16) 0.7329(11) 0.100(5) Uani 1 1 d .
H10A H 1.2754 -0.0284 0.7730 0.120 Uiso 1 1 calc R
C11 C 1.025(2) -0.1128(18) 0.7339(11) 0.107(5) Uani 1 1 d .
H11A H 0.9788 -0.1559 0.7753 0.129 Uiso 1 1 calc R
C12 C 0.937(2) -0.1096(15) 0.6586(10) 0.096(4) Uani 1 1 d .
C13 C 0.767(2) -0.1703(16) 0.6348(11) 0.099(5) Uani 1 1 d .
C14 C 0.665(2) -0.2439(16) 0.6957(10) 0.093(4) Uani 1 1 d .
C15 C 0.536(3) -0.2094(17) 0.7357(12) 0.106(5) Uani 1 1 d .
H15A H 0.5068 -0.1422 0.7237 0.127 Uiso 1 1 calc R
C16 C 0.448(2) -0.2752(17) 0.7941(13) 0.105(5) Uani 1 1 d .
H16A H 0.3614 -0.2512 0.8210 0.126 Uiso 1 1 calc R
C17 C 0.489(2) -0.3746(14) 0.8118(10) 0.083(4) Uani 1 1 d .
C18 C 0.610(2) -0.4143(15) 0.7680(10) 0.096(5) Uani 1 1 d .
H18A H 0.6318 -0.4857 0.7764 0.116 Uiso 1 1 calc R
C19 C 0.699(2) -0.3463(17) 0.7108(11) 0.098(5) Uani 1 1 d .
H19A H 0.7831 -0.3719 0.6826 0.118 Uiso 1 1 calc R
C20 C 0.406(2) -0.4408(15) 0.8777(10) 0.087(4) Uani 1 1 d .
C21 C 0.681(2) -0.1687(14) 0.5635(10) 0.091(4) Uani 1 1 d .
C22 C 0.511(2) -0.2351(19) 0.5372(13) 0.119(6) Uani 1 1 d .
H22A H 0.4361 -0.2889 0.5659 0.143 Uiso 1 1 calc R
C23 C 0.471(2) -0.2097(19) 0.4635(12) 0.123(7) Uani 1 1 d .
H23A H 0.3647 -0.2376 0.4344 0.148 Uiso 1 1 calc R
C24 C 1.373(2) 0.1309(14) 0.5605(10) 0.093(4) Uani 1 1 d .

loop_
_atom_site_aniso_label
_atom_site_aniso_U_11
_atom_site_aniso_U_22
_atom_site_aniso_U_33
_atom_site_aniso_U_23
_atom_site_aniso_U_13
_atom_site_aniso_U_12
Pb1 0.0901(5) 0.1075(5) 0.0827(4) 0.0308(3) 0.0056(3) 0.0113(3)
V1 0.100(5) 0.121(7) 0.089(5) 0.028(5) 0.010(3) 0.014(5)
O1 0.093(9) 0.160(11) 0.105(9) -0.017(8) -0.026(7) 0.023(8)
O2 0.101(8) 0.121(8) 0.077(7) 0.009(6) -0.007(6) 0.021(6)
O3 0.099(8) 0.107(7) 0.111(8) 0.034(7) 0.019(7) 0.036(7)
O4 0.111(9) 0.144(9) 0.108(8) 0.070(7) 0.030(7) 0.048(8)
O5 0.100(17) 0.112(16) 0.120(18) 0.033(14) 0.007(14) 0.015(13)
O6 0.18(2) 0.42(4) 0.159(18) 0.06(2) -0.028(16) 0.06(2)
N1 0.091(9) 0.099(8) 0.073(7) 0.028(6) 0.012(6) 0.013(7)
N2 0.083(8) 0.104(8) 0.073(7) 0.024(6) 0.001(6) 0.002(6)
C1 0.092(13) 0.125(13) 0.084(11) 0.023(11) 0.013(9) 0.016(10)
C2 0.081(10) 0.096(9) 0.076(9) 0.015(8) -0.007(7) 0.014(8)
C3 0.087(11) 0.106(11) 0.103(12) 0.019(10) 0.007(9) 0.022(9)
C4 0.107(14) 0.108(11) 0.072(9) 0.009(8) 0.002(9) 0.021(10)
C5 0.084(11) 0.099(10) 0.074(9) 0.021(8) 0.003(8) 0.007(8)
C6 0.091(11) 0.114(11) 0.089(11) 0.025(9) -0.005(9) 0.018(9)
C7 0.112(14) 0.096(10) 0.101(12) 0.028(9) 0.005(11) 0.021(9)
C8 0.098(11) 0.105(10) 0.074(9) 0.030(8) 0.006(8) 0.017(9)
C9 0.084(10) 0.107(10) 0.078(9) 0.023(8) 0.007(8) 0.007(8)
C10 0.084(11) 0.125(12) 0.086(10) 0.046(9) 0.000(8) 0.009(9)
C11 0.094(12) 0.135(13) 0.085(10) 0.038(10) 0.004(9) 0.014(10)
C12 0.095(11) 0.103(10) 0.080(9) 0.026(8) 0.005(8) 0.014(9)
C13 0.097(12) 0.109(11) 0.084(10) 0.022(8) 0.011(9) 0.019(9)
C14 0.091(11) 0.100(10) 0.090(10) 0.036(8) 0.014(9) 0.021(9)
C15 0.109(13) 0.116(12) 0.117(13) 0.060(10) 0.027(11) 0.048(11)
C16 0.088(11) 0.112(11) 0.125(14) 0.042(10) 0.043(10) 0.034(9)
C17 0.076(9) 0.093(9) 0.088(9) 0.037(8) 0.011(8) 0.028(8)
C18 0.113(13) 0.100(10) 0.080(9) 0.040(8) 0.023(9) 0.026(9)
C19 0.086(10) 0.115(12) 0.088(10) 0.021(9) 0.015(8) 0.022(9)
C20 0.089(11) 0.088(9) 0.085(9) 0.021(8) 0.016(8) 0.025(8)
C21 0.086(10) 0.097(9) 0.081(9) 0.027(8) 0.011(8) 0.011(8)
C22 0.086(12) 0.146(15) 0.114(13) 0.065(12) -0.005(10) -0.001(10)
C23 0.086(11) 0.150(15) 0.105(12) 0.063(11) -0.025(10) -0.025(10)
C24 0.090(11) 0.098(10) 0.081(9) 0.030(8) 0.008(8) 0.008(8)

loop_
_atom_type_symbol
_atom_type_description
_atom_type_scat_dispersion_real
_atom_type_scat_dispersion_imag
_atom_type_scat_source
C C 0.0181 0.0091 'International Tables Vol C Tables 4.2.6.8 and 6.1.1.4'
H H 0.0000 0.0000 'International Tables Vol C Tables 4.2.6.8 and 6.1.1.4'
N N 0.0311 0.0180 'International Tables Vol C Tables 4.2.6.8 and 6.1.1.4'
O O 0.0492 0.0322 'International Tables Vol C Tables 4.2.6.8 and 6.1.1.4'
Pb Pb -4.0753 8.5060 'International Tables Vol C Tables 4.2.6.8 and 6.1.1.4'
V V 0.0687 2.1097 'International Tables Vol C Tables 4.2.6.8 and 6.1.1.4'

loop_
_geom_angle_atom_site_label_1
_geom_angle_atom_site_label_2
_geom_angle_atom_site_label_3
_geom_angle
_geom_angle_site_symmetry_1
_geom_angle_site_symmetry_3
O4 Pb1 O2 82.5(4) 1_765 .
O4 Pb1 O1 83.2(5) 1_765 .
O2 Pb1 O1 51.1(5) . .
O4 Pb1 O3 51.3(4) 1_765 1_765
O2 Pb1 O3 117.4(4) . 1_765
O1 Pb1 O3 80.3(5) . 1_765
O4 Pb1 O2 70.7(4) 1_765 2_967
O2 Pb1 O2 68.8(4) . 2_967
O1 Pb1 O2 116.9(5) . 2_967
O3 Pb1 O2 117.6(4) 1_765 2_967
O4 Pb1 C1 81.4(5) 1_765 .
O2 Pb1 C1 25.0(5) . .
O1 Pb1 C1 26.0(5) . .
O3 Pb1 C1 99.3(5) 1_765 .
O2 Pb1 C1 92.2(6) 2_967 .
V1 V1 O5 171.6(16) 2_756 .
V1 V1 N1 82.2(10) 2_756 2_756
O5 V1 N1 104.8(12) . 2_756
V1 V1 N2 79.6(9) 2_756 .
O5 V1 N2 104.8(11) . .
N1 V1 N2 89.0(6) 2_756 .
V1 V1 N2 72.7(9) 2_756 2_756
O5 V1 N2 102.7(10) . 2_756
N1 V1 N2 87.2(6) 2_756 2_756
N2 V1 N2 152.3(4) . 2_756
V1 V1 N1 70.1(10) 2_756 .
O5 V1 N1 102.8(11) . .
N1 V1 N1 152.2(4) 2_756 .
N2 V1 N1 86.0(6) . .
N2 V1 N1 84.6(6) 2_756 .
C1 O1 Pb1 90.7(11) . .
C1 O2 Pb1 95.1(13) . .
C1 O2 Pb1 146.0(14) . 2_967
Pb1 O2 Pb1 111.2(4) . 2_967
C20 O3 Pb1 90.8(9) . 1_345
C20 O4 Pb1 96.7(11) . 1_345
C9 N1 C12 105.4(13) . .
C9 N1 V1 126.2(10) . 2_756
C12 N1 V1 125.6(11) . 2_756
C9 N1 V1 126.9(10) . .
C12 N1 V1 125.5(12) . .
V1 N1 V1 27.8(4) 2_756 .
C24 N2 C21 107.2(12) 2_756 .
C24 N2 V1 124.4(10) 2_756 .
C21 N2 V1 127.4(11) . .
C24 N2 V1 125.6(10) 2_756 2_756
C21 N2 V1 122.7(12) . 2_756
V1 N2 V1 27.7(4) . 2_756
O2 C1 O1 123.1(19) . .
O2 C1 C2 121(2) . .
O1 C1 C2 116.1(18) . .
O2 C1 Pb1 59.9(10) . .
O1 C1 Pb1 63.3(10) . .
C2 C1 Pb1 178.2(14) . .
C3 C2 C7 117.0(16) . .
C3 C2 C1 123.6(17) . .
C7 C2 C1 119.4(16) . .
C2 C3 C4 120.8(17) . .
C2 C3 H3A 119.6 . .
C4 C3 H3A 119.6 . .
C5 C4 C3 122.7(16) . .
C5 C4 H4A 118.7 . .
C3 C4 H4A 118.7 . .
C4 C5 C6 117.9(16) . .
C4 C5 C8 123.7(15) . .
C6 C5 C8 118.3(16) . .
C7 C6 C5 119.5(18) . .
C7 C6 H6A 120.2 . .
C5 C6 H6A 120.2 . .
C6 C7 C2 121.8(17) . .
C6 C7 H7A 119.1 . .
C2 C7 H7A 119.1 . .
C24 C8 C9 124.3(16) . .
C24 C8 C5 117.9(14) . .
C9 C8 C5 117.7(13) . .
N1 C9 C8 125.0(15) . .
N1 C9 C10 110.5(13) . .
C8 C9 C10 124.4(16) . .
C11 C10 C9 107.9(16) . .
C11 C10 H10A 126.0 . .
C9 C10 H10A 126.0 . .
C10 C11 C12 106.8(16) . .
C10 C11 H11A 126.6 . .
C12 C11 H11A 126.6 . .
C13 C12 N1 124.8(16) . .
C13 C12 C11 125.9(16) . .
N1 C12 C11 109.4(15) . .
C21 C13 C12 126.7(16) . .
C21 C13 C14 117.4(16) . .
C12 C13 C14 115.9(16) . .
C19 C14 C15 118.9(15) . .
C19 C14 C13 120.1(16) . .
C15 C14 C13 121.0(16) . .
C14 C15 C16 120.3(16) . .
C14 C15 H15A 119.9 . .
C16 C15 H15A 119.9 . .
C17 C16 C15 120.2(15) . .
C17 C16 H16A 119.9 . .
C15 C16 H16A 119.9 . .
C16 C17 C18 119.6(14) . .
C16 C17 C20 121.2(15) . .
C18 C17 C20 119.2(15) . .
C17 C18 C19 119.5(16) . .
C17 C18 H18A 120.2 . .
C19 C18 H18A 120.2 . .
C14 C19 C18 121.2(16) . .
C14 C19 H19A 119.4 . .
C18 C19 H19A 119.4 . .
O3 C20 O4 121.2(15) . .
O3 C20 C17 120.7(15) . .
O4 C20 C17 118.1(16) . .
C13 C21 C22 126.9(16) . .
C13 C21 N2 125.4(15) . .
C22 C21 N2 107.6(15) . .
C23 C22 C21 109.9(16) . .
C23 C22 H22A 125.1 . .
C21 C22 H22A 125.1 . .
C22 C23 C24 106.0(16) . 2_756
C22 C23 H23A 127.0 . .
C24 C23 H23A 127.0 2_756 .
N2 C24 C8 126.4(14) 2_756 .
N2 C24 C23 109.1(14) 2_756 2_756
C8 C24 C23 124.6(16) . 2_756

loop_
_geom_bond_atom_site_label_1
_geom_bond_atom_site_label_2
_geom_bond_distance
_geom_bond_site_symmetry_2
Pb1 O4 2.463(11) 1_765
Pb1 O2 2.481(12) .
Pb1 O1 2.551(12) .
Pb1 O3 2.597(11) 1_765
Pb1 O2 2.712(14) 2_967
Pb1 C1 2.86(2) .
V1 V1 1.004(13) 2_756
V1 O5 1.50(3) .
V1 N1 2.027(15) 2_756
V1 N2 2.063(14) .
V1 N2 2.125(15) 2_756
V1 N1 2.136(16) .
O1 C1 1.25(2) .
O2 C1 1.21(2) .
O2 Pb1 2.712(13) 2_967
O3 C20 1.251(19) .
O3 Pb1 2.597(11) 1_345
O4 C20 1.27(2) .
O4 Pb1 2.463(11) 1_345
N1 C9 1.36(2) .
N1 C12 1.40(2) .
N1 V1 2.027(15) 2_756
N2 C24 1.36(2) 2_756
N2 C21 1.397(19) .
N2 V1 2.125(15) 2_756
C1 C2 1.50(3) .
C2 C3 1.37(2) .
C2 C7 1.44(3) .
C3 C4 1.38(3) .
C3 H3A 0.9300 .
C4 C5 1.35(3) .
C4 H4A 0.9300 .
C5 C6 1.44(2) .
C5 C8 1.48(2) .
C6 C7 1.34(3) .
C6 H6A 0.9300 .
C7 H7A 0.9300 .
C8 C24 1.41(2) .
C8 C9 1.42(2) .
C9 C10 1.43(2) .
C10 C11 1.34(2) .
C10 H10A 0.9300 .
C11 C12 1.44(2) .
C11 H11A 0.9300 .
C12 C13 1.38(2) .
C13 C21 1.37(2) .
C13 C14 1.52(2) .
C14 C19 1.36(2) .
C14 C15 1.38(3) .
C15 C16 1.40(2) .
C15 H15A 0.9300 .
C16 C17 1.37(2) .
C16 H16A 0.9300 .
C17 C18 1.38(2) .
C17 C20 1.49(2) .
C18 C19 1.40(2) .
C18 H18A 0.9300 .
C19 H19A 0.9300 .
C21 C22 1.39(2) .
C22 C23 1.35(3) .
C22 H22A 0.9300 .
C23 C24 1.43(2) 2_756
C23 H23A 0.9300 .
C24 N2 1.36(2) 2_756
C24 C23 1.43(2) 2_756

loop_
_platon_squeeze_void_nr
_platon_squeeze_void_average_x
_platon_squeeze_void_average_y
_platon_squeeze_void_average_z
_platon_squeeze_void_volume
_platon_squeeze_void_count_electrons
_platon_squeeze_void_content
1 0.000 -0.033 0.000 279 61 ' '
2 0.500 -0.036 0.250 284 60 ' '
3 0.000 -0.021 0.500 279 61 ' '
4 0.500 -0.045 0.750 284 60 ' '
